data_1543348
loop_
_publ_author_name
'Atalay, \,Sehriman'
'Ger\,ceker, Semra'
'Meral, Seher'
'Alaman A\(gar, Ay\,sen'

_publ_section_title
;
 2-Amino-3-((<i>E</i>)-{[3-(trifluoromethyl)phenyl]imino}methyl)-4<i>H</i>-chromen-4-one
;
_journal_coeditor_code HB4046
_journal_issue 5
_journal_name_full IUCrData
_journal_page_first x160797
_journal_paper_doi 10.1107/S2414314616007975
_journal_volume 1
_journal_year 2016
_chemical_formula_iupac 'C17 H11 F3 N2 O2'
_chemical_formula_moiety 'C17 H11 F3 N2 O2'
_chemical_formula_sum 'C17 H11 F3 N2 O2'
_chemical_formula_weight 332.28
_chemical_name_systematic 2-Amino-3-((<i>E</i>)-{[3-(trifluoromethyl)phenyl]imino}methyl)-4<i>H</i>-chromen-4-one
_space_group_IT_number 2
_space_group_name_Hall '-P 1'
_symmetry_cell_setting triclinic
_symmetry_space_group_name_Hall '-P 1'
_symmetry_space_group_name_H-M 'P -1'
_atom_sites_solution_hydrogens geom
_atom_sites_solution_primary direct
_atom_sites_solution_secondary difmap
_audit_creation_method SHELXL-97
_cell_angle_alpha 99.626(9)
_cell_angle_beta 91.602(9)
_cell_angle_gamma 105.020(8)
_cell_formula_units_Z 2
_cell_length_a 7.1355(7)
_cell_length_b 7.4786(8)
_cell_length_c 14.8254(18)
_cell_measurement_reflns_used 10185
_cell_measurement_temperature 293(2)
_cell_measurement_theta_max 28.03
_cell_measurement_theta_min 2.79
_cell_volume 751.23(15)
_computing_cell_refinement
;
X-AREA (Stoe & Cie, 2002)
;
_computing_data_collection
;
X-AREA (Stoe & Cie, 2002)
;
_computing_data_reduction
;
X-AREA (Stoe & Cie, 2002)
;
_computing_molecular_graphics
;
ORTEP-3 for Windows (Farrugia, 2012)
;
_computing_publication_material
;
SHELXL97 (Sheldrick, 2008)
;
_computing_structure_refinement
;
SHELXL97 (Sheldrick, 2008)
;
_computing_structure_solution
;
SHELXS97 (Sheldrick, 2008)
;
_diffrn_ambient_temperature 293(2)
_diffrn_detector_area_resol_mean 6.67
_diffrn_measured_fraction_theta_full 0.996
_diffrn_measured_fraction_theta_max 0.996
_diffrn_measurement_device_type 'Stoe IPDS 2'
_diffrn_measurement_method 'rotation method'
_diffrn_radiation_monochromator graphite
_diffrn_radiation_source 'fine-focus sealed tube'
_diffrn_radiation_type MoK\a
_diffrn_radiation_wavelength 0.71073
_diffrn_reflns_av_R_equivalents 0.0351
_diffrn_reflns_av_sigmaI/netI 0.0334
_diffrn_reflns_limit_h_max 9
_diffrn_reflns_limit_h_min -9
_diffrn_reflns_limit_k_max 9
_diffrn_reflns_limit_k_min -9
_diffrn_reflns_limit_l_max 19
_diffrn_reflns_limit_l_min -19
_diffrn_reflns_number 10651
_diffrn_reflns_theta_full 27.56
_diffrn_reflns_theta_max 27.56
_diffrn_reflns_theta_min 2.79
_exptl_absorpt_coefficient_mu 0.123
_exptl_absorpt_correction_T_max 0.9890
_exptl_absorpt_correction_T_min 0.9278
_exptl_absorpt_correction_type integration
_exptl_absorpt_process_details
;
(X-RED32; Stoe & Cie, 2002)
;
_exptl_crystal_colour yellow
_exptl_crystal_density_diffrn 1.469
_exptl_crystal_density_method 'not measured'
_exptl_crystal_description blade
_exptl_crystal_F_000 340
_exptl_crystal_size_max 0.62
_exptl_crystal_size_mid 0.41
_exptl_crystal_size_min 0.09
_refine_diff_density_max 0.263
_refine_diff_density_min -0.172
_refine_ls_extinction_method none
_refine_ls_goodness_of_fit_ref 1.000
_refine_ls_hydrogen_treatment mixed
_refine_ls_matrix_type full
_refine_ls_number_parameters 225
_refine_ls_number_reflns 3459
_refine_ls_number_restraints 0
_refine_ls_restrained_S_all 1.000
_refine_ls_R_factor_all 0.0938
_refine_ls_R_factor_gt 0.0487
_refine_ls_shift/su_max 0.000
_refine_ls_shift/su_mean 0.000
_refine_ls_structure_factor_coef Fsqd
_refine_ls_weighting_details 'calc w=1/[\s^2^(Fo^2^)+(0.0712P)^2^] where P=(Fo^2^+2Fc^2^)/3'
_refine_ls_weighting_scheme calc
_refine_ls_wR_factor_gt 0.1241
_refine_ls_wR_factor_ref 0.1405
_reflns_number_gt 1943
_reflns_number_total 3459
_reflns_threshold_expression I>2\s(I)
_cod_data_source_file hb4046sup1.cif
_cod_data_source_block I
_cod_original_cell_volume 751.23(14)
_cod_database_code 1543348

loop_
_symmetry_equiv_pos_as_xyz
'x, y, z'
'-x, -y, -z'

loop_
_atom_site_type_symbol
_atom_site_label
_atom_site_fract_x
_atom_site_fract_y
_atom_site_fract_z
_atom_site_U_iso_or_equiv
_atom_site_adp_type
_atom_site_calc_flag
_atom_site_refinement_flags
_atom_site_occupancy
_atom_site_symmetry_multiplicity
F F1 1.1149(3) 1.2500(3) 1.04420(11) 0.1398(7) Uani d . 1 1
F F2 1.3145(3) 1.3841(3) 0.96186(14) 0.1488(8) Uani d . 1 1
F F3 1.2718(3) 1.0977(3) 0.96031(12) 0.1440(8) Uani d . 1 1
O O1 1.00027(15) 0.60607(17) 0.39411(8) 0.0605(3) Uani d . 1 1
O O2 0.48054(19) 0.7063(3) 0.45522(12) 0.1060(6) Uani d . 1 1
N N1 0.9386(2) 0.9435(2) 0.64656(11) 0.0635(4) Uani d . 1 1
N N2 1.1497(2) 0.7799(2) 0.52389(13) 0.0636(4) Uani d . 1 1
H H2A 1.149(3) 0.848(3) 0.5759(15) 0.067(6) Uiso d . 1 1
H H2B 1.257(3) 0.754(3) 0.5005(15) 0.080(6) Uiso d . 1 1
C C1 1.1803(4) 1.2277(3) 0.96150(17) 0.0885(7) Uani d . 1 1
C C2 1.0264(3) 1.1879(3) 0.88641(15) 0.0722(5) Uani d . 1 1
C C3 0.8666(3) 1.2580(3) 0.90000(16) 0.0826(6) Uani d . 1 1
H H3 0.8517 1.3240 0.9571 0.099 Uiso calc R 1 1
C C4 0.7307(3) 1.2296(3) 0.82875(17) 0.0864(7) Uani d . 1 1
H H4 0.6242 1.2790 0.8375 0.104 Uiso calc R 1 1
C C5 0.7485(3) 1.1285(3) 0.74360(15) 0.0750(6) Uani d . 1 1
H H5 0.6554 1.1117 0.6955 0.090 Uiso calc R 1 1
C C6 0.9068(3) 1.0518(2) 0.73012(13) 0.0628(5) Uani d . 1 1
C C7 1.0465(3) 1.0860(3) 0.80176(14) 0.0670(5) Uani d . 1 1
H H7 1.1553 1.0402 0.7932 0.080 Uiso calc R 1 1
C C8 0.7961(3) 0.8608(3) 0.58759(13) 0.0632(5) Uani d . 1 1
H H8 0.6741 0.8746 0.6021 0.076 Uiso calc R 1 1
C C9 0.8082(2) 0.7480(2) 0.50068(13) 0.0578(4) Uani d . 1 1
C C10 0.9849(2) 0.7136(2) 0.47434(12) 0.0542(4) Uani d . 1 1
C C11 0.8380(2) 0.5221(2) 0.33411(13) 0.0590(4) Uani d . 1 1
C C12 0.8643(3) 0.4088(3) 0.25495(15) 0.0741(5) Uani d . 1 1
H H12 0.9866 0.3919 0.2434 0.089 Uiso calc R 1 1
C C13 0.7079(4) 0.3218(3) 0.19368(16) 0.0855(6) Uani d . 1 1
H H13 0.7241 0.2460 0.1396 0.103 Uiso calc R 1 1
C C14 0.5251(4) 0.3453(3) 0.21125(17) 0.0893(7) Uani d . 1 1
H H14 0.4190 0.2840 0.1695 0.107 Uiso calc R 1 1
C C15 0.5009(3) 0.4590(3) 0.29012(16) 0.0807(6) Uani d . 1 1
H H15 0.3781 0.4750 0.3014 0.097 Uiso calc R 1 1
C C16 0.6580(2) 0.5510(3) 0.35376(13) 0.0631(5) Uani d . 1 1
C C17 0.6385(2) 0.6731(3) 0.43930(14) 0.0682(5) Uani d . 1 1

loop_
_atom_site_aniso_label
_atom_site_aniso_U_11
_atom_site_aniso_U_22
_atom_site_aniso_U_33
_atom_site_aniso_U_12
_atom_site_aniso_U_13
_atom_site_aniso_U_23
F1 0.1402(14) 0.1950(18) 0.0741(10) 0.0447(13) -0.0064(9) -0.0010(10)
F2 0.1259(13) 0.1278(13) 0.1574(17) -0.0256(11) -0.0370(13) 0.0288(12)
F3 0.1729(16) 0.1383(13) 0.1233(14) 0.0840(13) -0.0604(12) -0.0239(11)
O1 0.0469(6) 0.0706(7) 0.0674(8) 0.0237(5) 0.0074(6) 0.0090(6)
O2 0.0496(7) 0.1584(15) 0.1103(13) 0.0505(9) 0.0022(8) -0.0104(11)
N1 0.0585(9) 0.0739(9) 0.0623(10) 0.0246(7) 0.0100(7) 0.0121(8)
N2 0.0455(8) 0.0783(10) 0.0695(11) 0.0251(8) 0.0060(8) 0.0064(9)
C1 0.0998(17) 0.0808(15) 0.0786(17) 0.0235(14) -0.0026(13) -0.0012(12)
C2 0.0831(13) 0.0611(11) 0.0716(13) 0.0177(10) 0.0081(10) 0.0120(10)
C3 0.1001(16) 0.0787(13) 0.0717(14) 0.0330(12) 0.0167(12) 0.0053(11)
C4 0.0875(15) 0.0900(15) 0.0908(17) 0.0429(12) 0.0217(13) 0.0085(13)
C5 0.0711(12) 0.0839(13) 0.0758(14) 0.0322(10) 0.0112(10) 0.0120(11)
C6 0.0635(11) 0.0626(10) 0.0664(12) 0.0207(9) 0.0157(9) 0.0151(9)
C7 0.0668(11) 0.0650(11) 0.0711(13) 0.0205(9) 0.0104(9) 0.0125(9)
C8 0.0523(10) 0.0757(11) 0.0687(12) 0.0262(9) 0.0145(9) 0.0170(10)
C9 0.0441(9) 0.0691(10) 0.0659(11) 0.0225(8) 0.0110(8) 0.0154(9)
C10 0.0488(9) 0.0593(9) 0.0597(10) 0.0215(8) 0.0082(8) 0.0138(8)
C11 0.0564(10) 0.0622(10) 0.0632(11) 0.0213(8) 0.0035(8) 0.0160(9)
C12 0.0756(12) 0.0779(12) 0.0739(13) 0.0324(10) 0.0060(11) 0.0090(11)
C13 0.1039(17) 0.0837(14) 0.0706(14) 0.0352(13) -0.0045(12) 0.0043(11)
C14 0.0898(16) 0.0924(15) 0.0789(16) 0.0184(13) -0.0228(13) 0.0113(13)
C15 0.0606(11) 0.0990(15) 0.0825(15) 0.0232(11) -0.0086(10) 0.0159(13)
C16 0.0513(10) 0.0724(11) 0.0686(12) 0.0192(8) 0.0007(8) 0.0180(9)
C17 0.0458(9) 0.0866(13) 0.0767(13) 0.0260(9) 0.0071(9) 0.0135(10)

loop_
_atom_type_symbol
_atom_type_description
_atom_type_scat_dispersion_real
_atom_type_scat_dispersion_imag
_atom_type_scat_source
C C 0.0033 0.0016 'International Tables Vol C Tables 4.2.6.8 and 6.1.1.4'
H H 0.0000 0.0000 'International Tables Vol C Tables 4.2.6.8 and 6.1.1.4'
F F 0.0171 0.0103 'International Tables Vol C Tables 4.2.6.8 and 6.1.1.4'
N N 0.0061 0.0033 'International Tables Vol C Tables 4.2.6.8 and 6.1.1.4'
O O 0.0106 0.0060 'International Tables Vol C Tables 4.2.6.8 and 6.1.1.4'

loop_
_geom_angle_atom_site_label_1
_geom_angle_atom_site_label_2
_geom_angle_atom_site_label_3
_geom_angle
C10 O1 C11 120.17(13)
C8 N1 C6 119.83(15)
C10 N2 H2A 117.3(13)
C10 N2 H2B 118.3(13)
H2A N2 H2B 124.4(19)
F3 C1 F2 105.9(2)
F3 C1 F1 105.4(2)
F2 C1 F1 104.0(2)
F3 C1 C2 114.44(19)
F2 C1 C2 112.9(2)
F1 C1 C2 113.3(2)
C3 C2 C7 120.3(2)
C3 C2 C1 119.7(2)
C7 C2 C1 119.89(19)
C4 C3 C2 119.3(2)
C4 C3 H3 120.3
C2 C3 H3 120.3
C3 C4 C5 121.1(2)
C3 C4 H4 119.4
C5 C4 H4 119.4
C4 C5 C6 119.8(2)
C4 C5 H5 120.1
C6 C5 H5 120.1
C7 C6 C5 118.56(18)
C7 C6 N1 116.63(16)
C5 C6 N1 124.79(18)
C6 C7 C2 120.72(18)
C6 C7 H7 119.6
C2 C7 H7 119.6
N1 C8 C9 125.45(16)
N1 C8 H8 117.3
C9 C8 H8 117.3
C10 C9 C17 119.43(17)
C10 C9 C8 121.30(16)
C17 C9 C8 119.25(15)
N2 C10 O1 112.79(14)
N2 C10 C9 124.50(17)
O1 C10 C9 122.71(15)
C12 C11 O1 116.69(16)
C12 C11 C16 122.26(18)
O1 C11 C16 121.05(16)
C13 C12 C11 118.85(19)
C13 C12 H12 120.6
C11 C12 H12 120.6
C12 C13 C14 120.7(2)
C12 C13 H13 119.7
C14 C13 H13 119.7
C15 C14 C13 119.9(2)
C15 C14 H14 120.0
C13 C14 H14 120.0
C14 C15 C16 120.8(2)
C14 C15 H15 119.6
C16 C15 H15 119.6
C11 C16 C15 117.49(19)
C11 C16 C17 119.89(16)
C15 C16 C17 122.62(17)
O2 C17 C9 123.26(19)
O2 C17 C16 120.15(18)
C9 C17 C16 116.60(15)

loop_
_geom_bond_atom_site_label_1
_geom_bond_atom_site_label_2
_geom_bond_distance
F1 C1 1.324(3)
F2 C1 1.304(3)
F3 C1 1.302(3)
O1 C10 1.344(2)
O1 C11 1.380(2)
O2 C17 1.236(2)
N1 C8 1.275(2)
N1 C6 1.420(2)
N2 C10 1.302(2)
N2 H2A 0.85(2)
N2 H2B 0.90(2)
C1 C2 1.479(3)
C2 C3 1.379(3)
C2 C7 1.387(3)
C3 C4 1.365(3)
C3 H3 0.9300
C4 C5 1.386(3)
C4 H4 0.9300
C5 C6 1.399(3)
C5 H5 0.9300
C6 C7 1.380(3)
C7 H7 0.9300
C8 C9 1.435(3)
C8 H8 0.9300
C9 C10 1.404(2)
C9 C17 1.423(3)
C11 C12 1.375(3)
C11 C16 1.388(2)
C12 C13 1.365(3)
C12 H12 0.9300
C13 C14 1.387(3)
C13 H13 0.9300
C14 C15 1.369(3)
C14 H14 0.9300
C15 C16 1.395(3)
C15 H15 0.9300
C16 C17 1.466(3)

loop_
_geom_hbond_atom_site_label_D
_geom_hbond_atom_site_label_H
_geom_hbond_atom_site_label_A
_geom_hbond_site_symmetry_A
_geom_hbond_distance_DH
_geom_hbond_distance_HA
_geom_hbond_distance_DA
_geom_hbond_angle_DHA
N2 H2A N1 . 0.85(2) 2.06(2) 2.727(2) 134.4(16)
N2 H2B O2 1_655 0.90(2) 1.84(2) 2.745(2) 178(2)

loop_
_geom_torsion_atom_site_label_1
_geom_torsion_atom_site_label_2
_geom_torsion_atom_site_label_3
_geom_torsion_atom_site_label_4
_geom_torsion
F3 C1 C2 C3 150.4(2)
F2 C1 C2 C3 -88.4(3)
F1 C1 C2 C3 29.6(3)
F3 C1 C2 C7 -31.8(3)
F2 C1 C2 C7 89.4(3)
F1 C1 C2 C7 -152.7(2)
C7 C2 C3 C4 -1.4(3)
C1 C2 C3 C4 176.3(2)
C2 C3 C4 C5 1.3(4)
C3 C4 C5 C6 0.8(3)
C4 C5 C6 C7 -2.7(3)
C4 C5 C6 N1 178.99(19)
C8 N1 C6 C7 159.66(18)
C8 N1 C6 C5 -22.0(3)
C5 C6 C7 C2 2.5(3)
N1 C6 C7 C2 -179.00(17)
C3 C2 C7 C6 -0.5(3)
C1 C2 C7 C6 -178.25(19)
C6 N1 C8 C9 179.79(18)
N1 C8 C9 C10 2.3(3)
N1 C8 C9 C17 -176.31(19)
C11 O1 C10 N2 178.83(15)
C11 O1 C10 C9 -0.9(2)
C17 C9 C10 N2 177.86(18)
C8 C9 C10 N2 -0.8(3)
C17 C9 C10 O1 -2.5(3)
C8 C9 C10 O1 178.87(16)
C10 O1 C11 C12 -177.75(16)
C10 O1 C11 C16 2.0(2)
O1 C11 C12 C13 179.66(19)
C16 C11 C12 C13 -0.1(3)
C11 C12 C13 C14 -0.7(3)
C12 C13 C14 C15 1.0(4)
C13 C14 C15 C16 -0.4(4)
C12 C11 C16 C15 0.6(3)
O1 C11 C16 C15 -179.16(18)
C12 C11 C16 C17 179.95(18)
O1 C11 C16 C17 0.2(3)
C14 C15 C16 C11 -0.3(3)
C14 C15 C16 C17 -179.7(2)
C10 C9 C17 O2 -175.6(2)
C8 C9 C17 O2 3.0(3)
C10 C9 C17 C16 4.4(3)
C8 C9 C17 C16 -176.88(17)
C11 C16 C17 O2 176.7(2)
C15 C16 C17 O2 -4.0(3)
C11 C16 C17 C9 -3.4(3)
C15 C16 C17 C9 175.96(19)

_cod_database_fobs_code 1543348
